data_7108462
loop_
_publ_author_name
'Igor Magedov'
'Nikolai Evdokimov'
'Menuka Karki'
'Amanda Peretti'
'Dustin Lima'
'Lilia Frolova'
'Mary Reisenauer'
'Anntherese Romero'
'Paul Tongwa'
'Alexandr Fonari'
'Jeff Altig'
'Snezna Rogelj'
'Mikhail Antipin'
'Charles Shuster'
'Alexander Kornienko'

_publ_section_title
;
 Reengineered epipodophyllotoxin
;
_journal_name_full Chem.Commun.
_journal_page_first 10416
_journal_paper_doi 10.1039/c2cc35044k
_journal_volume 48
_journal_year 2012
_chemical_absolute_configuration unk
_chemical_formula_moiety 'C22 H18 Br2 O2'
_chemical_formula_sum 'C22 H18 Br2 O2'
_chemical_formula_weight 474.18
_chemical_name_systematic
;
?
;
_space_group_IT_number 19
_symmetry_cell_setting orthorhombic
_symmetry_space_group_name_Hall 'P 2ac 2ab'
_symmetry_space_group_name_H-M 'P 21 21 21'
_atom_sites_solution_hydrogens geom
_atom_sites_solution_primary direct
_atom_sites_solution_secondary difmap
_audit_creation_method SHELXL-97
_cell_angle_alpha 90.00
_cell_angle_beta 90.00
_cell_angle_gamma 90.00
_cell_formula_units_Z 4
_cell_length_a 7.1515(13)
_cell_length_b 10.698(2)
_cell_length_c 24.150(4)
_cell_measurement_reflns_used 9950
_cell_measurement_temperature 100(2)
_cell_measurement_theta_max 30.1864
_cell_measurement_theta_min 2.5430
_cell_volume 1847.6(6)
_computing_cell_refinement 'SAINT+ ver. 6.2 (Bruker, 2001)'
_computing_data_collection 'APEX2 (Bruker, 2005)'
_computing_data_reduction 'SAINT+ ver. 6.2 (Bruker, 2001)'
_computing_molecular_graphics 'SHELXTL ver. 6.12 (Sheldrick, 2001)'
_computing_publication_material 'SHELXTL ver. 6.12 (Sheldrick, 2001)'
_computing_structure_refinement 'SHELXL-97 (Sheldrick, 2008)'
_computing_structure_solution 'SHELXS-97 (Sheldrick, 2008)'
_diffrn_ambient_temperature 100(2)
_diffrn_measured_fraction_theta_full 1.000
_diffrn_measured_fraction_theta_max 1.000
_diffrn_measurement_device_type 'Bruker SMART APEX II CCD area detector'
_diffrn_measurement_method 'phi and omega scans'
_diffrn_radiation_monochromator graphite
_diffrn_radiation_source 'fine-focus sealed tube'
_diffrn_radiation_type MoK\a
_diffrn_radiation_wavelength 0.71073
_diffrn_reflns_av_R_equivalents 0.0375
_diffrn_reflns_av_sigmaI/netI 0.0272
_diffrn_reflns_limit_h_max 10
_diffrn_reflns_limit_h_min -10
_diffrn_reflns_limit_k_max 15
_diffrn_reflns_limit_k_min -15
_diffrn_reflns_limit_l_max 34
_diffrn_reflns_limit_l_min -34
_diffrn_reflns_number 29780
_diffrn_reflns_theta_full 30.64
_diffrn_reflns_theta_max 30.64
_diffrn_reflns_theta_min 2.08
_exptl_absorpt_coefficient_mu 4.401
_exptl_absorpt_correction_T_max 0.6673
_exptl_absorpt_correction_T_min 0.2720
_exptl_absorpt_correction_type multi-scan
_exptl_absorpt_process_details 'SADABS (Sheldrick, 2003)'
_exptl_crystal_colour colorless
_exptl_crystal_density_diffrn 1.705
_exptl_crystal_density_meas ?
_exptl_crystal_density_method 'not measured'
_exptl_crystal_description prism
_exptl_crystal_F_000 944
_exptl_crystal_size_max 0.40
_exptl_crystal_size_mid 0.20
_exptl_crystal_size_min 0.10
_refine_diff_density_max 0.810
_refine_diff_density_min -0.690
_refine_diff_density_rms 0.065
_refine_ls_abs_structure_details 'Flack H D (1983), Acta Cryst. A39, 876-881'
_refine_ls_abs_structure_Flack 0.511(6)
_refine_ls_extinction_method none
_refine_ls_goodness_of_fit_ref 1.032
_refine_ls_hydrogen_treatment constr
_refine_ls_matrix_type full
_refine_ls_number_parameters 236
_refine_ls_number_reflns 5723
_refine_ls_number_restraints 0
_refine_ls_restrained_S_all 1.032
_refine_ls_R_factor_all 0.0299
_refine_ls_R_factor_gt 0.0245
_refine_ls_shift/su_max 0.002
_refine_ls_shift/su_mean 0.000
_refine_ls_structure_factor_coef Fsqd
_refine_ls_weighting_details 'calc w=1/[\s^2^(Fo^2^)+(0.0265P)^2^+0.5353P] where P=(Fo^2^+2Fc^2^)/3'
_refine_ls_weighting_scheme calc
_refine_ls_wR_factor_gt 0.0540
_refine_ls_wR_factor_ref 0.0558
_reflns_number_gt 5240
_reflns_number_total 5723
_reflns_threshold_expression >2sigma(I)
_cod_data_source_file c2cc35044k.txt
_cod_data_source_block 18
_cod_depositor_comments
;
The following automatic conversions were performed:

'_exptl_crystal_density_meas' value 'not measured' was changed to '?'
- the value is perceived as not measured.

Automatic conversion script
Id: cif_fix_values 3008 2015-01-20 13:52:24Z robertas 
;
_cod_database_code 7108462

loop_
_symmetry_equiv_pos_as_xyz
'x, y, z'
'-x+1/2, -y, z+1/2'
'x+1/2, -y+1/2, -z'
'-x, y+1/2, -z+1/2'

loop_
_atom_site_label
_atom_site_type_symbol
_atom_site_fract_x
_atom_site_fract_y
_atom_site_fract_z
_atom_site_U_iso_or_equiv
_atom_site_adp_type
_atom_site_occupancy
_atom_site_symmetry_multiplicity
_atom_site_calc_flag
_atom_site_refinement_flags
Br1 Br -0.00798(3) 0.150492(17) 0.679302(7) 0.02088(5) Uani 1 1 d .
Br2 Br -0.52163(4) -0.19444(2) 0.773002(9) 0.03654(7) Uani 1 1 d .
O1 O 0.0937(2) -0.21524(13) 0.94216(6) 0.0244(3) Uani 1 1 d .
O2 O -0.2140(2) -0.17644(15) 0.94405(6) 0.0245(3) Uani 1 1 d .
C1 C 0.5455(3) 0.53830(18) 0.90651(8) 0.0202(4) Uani 1 1 d .
H1 H 0.6159 0.6135 0.9087 0.024 Uiso 1 1 calc R
C2 C 0.6162(3) 0.43478(19) 0.87843(8) 0.0191(4) Uani 1 1 d .
H2 H 0.7336 0.4400 0.8602 0.023 Uiso 1 1 calc R
C3 C 0.5151(3) 0.32421(15) 0.87710(7) 0.0156(3) Uani 1 1 d .
H3 H 0.5658 0.2533 0.8588 0.019 Uiso 1 1 calc R
C4 C 0.3388(2) 0.31555(17) 0.90251(7) 0.0131(3) Uani 1 1 d .
C5 C 0.2296(2) 0.19778(17) 0.90084(7) 0.0126(3) Uani 1 1 d .
C6 C 0.3131(3) 0.08581(18) 0.89990(8) 0.0153(3) Uani 1 1 d .
H6 H 0.4457 0.0812 0.8990 0.018 Uiso 1 1 calc R
C7 C 0.2010(3) -0.03177(18) 0.90024(8) 0.0166(4) Uani 1 1 d .
H7 H 0.1758 -0.0573 0.8611 0.020 Uiso 1 1 calc R
C8 C 0.2671(3) -0.1456(2) 0.93260(9) 0.0236(4) Uani 1 1 d .
H8A H 0.3573 -0.1956 0.9108 0.028 Uiso 1 1 calc R
H8B H 0.3261 -0.1208 0.9680 0.028 Uiso 1 1 calc R
C9 C -0.0566(3) -0.13854(18) 0.93845(8) 0.0199(4) Uani 1 1 d .
C10 C 0.0154(3) -0.00701(15) 0.92910(7) 0.0154(3) Uani 1 1 d .
H10 H 0.0473 0.0267 0.9665 0.018 Uiso 1 1 calc R
C11 C -0.0971(2) 0.09473(18) 0.90016(7) 0.0148(3) Uani 1 1 d .
H11 H -0.2161 0.1069 0.9212 0.018 Uiso 1 1 calc R
C12 C 0.0189(3) 0.21668(15) 0.90485(6) 0.0131(3) Uani 1 1 d .
H12 H -0.0190 0.2721 0.8735 0.016 Uiso 1 1 calc R
C13 C -0.0172(3) 0.28913(16) 0.95887(7) 0.0154(3) Uani 1 1 d .
H13A H -0.1536 0.2982 0.9647 0.019 Uiso 1 1 calc R
H13B H 0.0348 0.2419 0.9906 0.019 Uiso 1 1 calc R
C14 C 0.0734(3) 0.41838(17) 0.95620(8) 0.0164(4) Uani 1 1 d .
H14A H -0.0100 0.4750 0.9352 0.020 Uiso 1 1 calc R
H14B H 0.0843 0.4517 0.9943 0.020 Uiso 1 1 calc R
C15 C 0.2655(3) 0.42026(17) 0.92947(7) 0.0145(3) Uani 1 1 d .
C16 C 0.3708(3) 0.52993(18) 0.93121(8) 0.0180(4) Uani 1 1 d .
H16 H 0.3215 0.6009 0.9498 0.022 Uiso 1 1 calc R
C17 C -0.1474(2) 0.05772(18) 0.84095(8) 0.0146(3) Uani 1 1 d .
C18 C -0.2843(3) -0.03373(18) 0.83324(8) 0.0166(4) Uani 1 1 d .
H18 H -0.3423 -0.0717 0.8644 0.020 Uiso 1 1 calc R
C19 C -0.3356(3) -0.06907(19) 0.78027(8) 0.0206(4) Uani 1 1 d .
C20 C -0.2564(3) -0.0159(2) 0.73352(8) 0.0206(4) Uani 1 1 d .
H20 H -0.2943 -0.0397 0.6973 0.025 Uiso 1 1 calc R
C21 C -0.1195(3) 0.07384(18) 0.74207(7) 0.0161(4) Uani 1 1 d .
C22 C -0.0623(2) 0.11098(17) 0.79463(7) 0.0147(3) Uani 1 1 d .
H22 H 0.0334 0.1718 0.7989 0.018 Uiso 1 1 calc R

loop_
_atom_site_aniso_label
_atom_site_aniso_U_11
_atom_site_aniso_U_22
_atom_site_aniso_U_33
_atom_site_aniso_U_23
_atom_site_aniso_U_13
_atom_site_aniso_U_12
Br1 0.02496(9) 0.02360(9) 0.01406(7) 0.00072(6) 0.00299(8) -0.00112(8)
Br2 0.03985(13) 0.04657(13) 0.02321(9) -0.00330(9) -0.00273(10) -0.02959(12)
O1 0.0311(8) 0.0146(7) 0.0275(8) 0.0046(6) -0.0025(6) -0.0046(6)
O2 0.0294(8) 0.0239(8) 0.0203(7) 0.0016(6) 0.0005(6) -0.0122(7)
C1 0.0213(9) 0.0158(8) 0.0235(9) 0.0043(7) -0.0086(7) -0.0047(7)
C2 0.0142(8) 0.0207(9) 0.0223(9) 0.0054(8) -0.0032(7) -0.0044(7)
C3 0.0155(8) 0.0146(7) 0.0168(7) 0.0029(6) -0.0006(7) 0.0002(8)
C4 0.0134(7) 0.0126(8) 0.0132(8) 0.0022(7) -0.0031(6) 0.0001(6)
C5 0.0116(7) 0.0164(8) 0.0099(7) 0.0000(6) -0.0002(6) 0.0008(7)
C6 0.0137(8) 0.0144(9) 0.0177(8) 0.0008(7) -0.0003(7) -0.0012(7)
C7 0.0189(8) 0.0129(8) 0.0179(9) 0.0013(7) -0.0004(7) 0.0020(7)
C8 0.0241(9) 0.0147(9) 0.0319(11) 0.0052(9) -0.0025(8) -0.0017(8)
C9 0.0304(10) 0.0169(9) 0.0123(8) -0.0009(7) -0.0009(7) -0.0051(8)
C10 0.0179(8) 0.0146(7) 0.0137(7) 0.0009(6) 0.0000(7) -0.0026(7)
C11 0.0132(8) 0.0176(9) 0.0136(8) -0.0010(7) 0.0010(6) -0.0021(7)
C12 0.0143(8) 0.0126(7) 0.0124(7) -0.0009(5) -0.0007(7) 0.0001(7)
C13 0.0150(8) 0.0185(8) 0.0129(7) -0.0025(6) 0.0025(7) 0.0008(7)
C14 0.0178(8) 0.0156(9) 0.0159(8) -0.0032(7) -0.0003(7) 0.0016(7)
C15 0.0168(8) 0.0136(8) 0.0131(8) 0.0014(7) -0.0038(6) -0.0002(7)
C16 0.0241(9) 0.0122(9) 0.0178(9) 0.0008(7) -0.0062(7) -0.0004(7)
C17 0.0125(8) 0.0160(9) 0.0153(8) -0.0016(7) -0.0010(6) 0.0015(7)
C18 0.0143(8) 0.0202(9) 0.0154(8) -0.0015(7) 0.0013(7) -0.0025(7)
C19 0.0176(8) 0.0227(10) 0.0214(9) -0.0030(8) -0.0014(8) -0.0066(7)
C20 0.0211(9) 0.0238(10) 0.0171(9) -0.0038(8) -0.0029(7) -0.0024(7)
C21 0.0164(8) 0.0192(9) 0.0126(8) 0.0005(7) 0.0012(6) 0.0011(7)
C22 0.0148(8) 0.0145(8) 0.0149(8) -0.0010(6) 0.0003(6) -0.0013(6)

loop_
_atom_type_symbol
_atom_type_description
_atom_type_scat_dispersion_real
_atom_type_scat_dispersion_imag
_atom_type_scat_source
C C 0.0033 0.0016 'International Tables Vol C Tables 4.2.6.8 and 6.1.1.4'
H H 0.0000 0.0000 'International Tables Vol C Tables 4.2.6.8 and 6.1.1.4'
Br Br -0.2901 2.4595 'International Tables Vol C Tables 4.2.6.8 and 6.1.1.4'
O O 0.0106 0.0060 'International Tables Vol C Tables 4.2.6.8 and 6.1.1.4'

loop_
_geom_angle_atom_site_label_1
_geom_angle_atom_site_label_2
_geom_angle_atom_site_label_3
_geom_angle
C9 O1 C8 110.69(15)
C16 C1 C2 118.99(18)
C16 C1 H1 120.5
C2 C1 H1 120.5
C3 C2 C1 120.02(18)
C3 C2 H2 120.0
C1 C2 H2 120.0
C2 C3 C4 120.91(17)
C2 C3 H3 119.5
C4 C3 H3 119.5
C15 C4 C3 119.14(17)
C15 C4 C5 119.75(16)
C3 C4 C5 121.10(16)
C6 C5 C4 121.73(15)
C6 C5 C12 124.13(16)
C4 C5 C12 113.97(15)
C5 C6 C7 121.00(16)
C5 C6 H6 119.5
C7 C6 H6 119.5
C6 C7 C10 108.91(15)
C6 C7 C8 120.73(16)
C10 C7 C8 100.06(15)
C6 C7 H7 108.8
C10 C7 H7 108.8
C8 C7 H7 108.8
O1 C8 C7 102.99(16)
O1 C8 H8A 111.2
C7 C8 H8A 111.2
O1 C8 H8B 111.2
C7 C8 H8B 111.2
H8A C8 H8B 109.1
O2 C9 O1 122.00(19)
O2 C9 C10 130.3(2)
O1 C9 C10 107.62(16)
C9 C10 C7 101.71(15)
C9 C10 C11 123.53(17)
C7 C10 C11 112.01(14)
C9 C10 H10 106.1
C7 C10 H10 106.1
C11 C10 H10 106.1
C10 C11 C17 111.65(15)
C10 C11 C12 106.58(14)
C17 C11 C12 114.39(14)
C10 C11 H11 108.0
C17 C11 H11 108.0
C12 C11 H11 108.0
C5 C12 C13 106.66(14)
C5 C12 C11 114.38(14)
C13 C12 C11 113.33(14)
C5 C12 H12 107.4
C13 C12 H12 107.4
C11 C12 H12 107.4
C14 C13 C12 110.40(14)
C14 C13 H13A 109.6
C12 C13 H13A 109.6
C14 C13 H13B 109.6
C12 C13 H13B 109.6
H13A C13 H13B 108.1
C15 C14 C13 114.45(15)
C15 C14 H14A 108.6
C13 C14 H14A 108.6
C15 C14 H14B 108.6
C13 C14 H14B 108.6
H14A C14 H14B 107.6
C16 C15 C4 119.06(17)
C16 C15 C14 119.14(17)
C4 C15 C14 121.79(16)
C1 C16 C15 121.84(19)
C1 C16 H16 119.1
C15 C16 H16 119.1
C22 C17 C18 119.01(17)
C22 C17 C11 122.83(16)
C18 C17 C11 118.15(16)
C19 C18 C17 120.03(18)
C19 C18 H18 120.0
C17 C18 H18 120.0
C18 C19 C20 122.22(18)
C18 C19 Br2 117.68(15)
C20 C19 Br2 120.10(15)
C19 C20 C21 116.84(18)
C19 C20 H20 121.6
C21 C20 H20 121.6
C20 C21 C22 122.74(18)
C20 C21 Br1 118.46(14)
C22 C21 Br1 118.79(14)
C21 C22 C17 119.13(17)
C21 C22 H22 120.4
C17 C22 H22 120.4

loop_
_geom_bond_atom_site_label_1
_geom_bond_atom_site_label_2
_geom_bond_distance
Br1 C21 1.8988(19)
Br2 C19 1.8974(19)
O1 C9 1.355(3)
O1 C8 1.465(2)
O2 C9 1.204(2)
C1 C16 1.387(3)
C1 C2 1.393(3)
C1 H1 0.9500
C2 C3 1.387(3)
C2 H2 0.9500
C3 C4 1.406(2)
C3 H3 0.9500
C4 C15 1.398(3)
C4 C5 1.483(3)
C5 C6 1.339(3)
C5 C12 1.524(2)
C6 C7 1.491(3)
C6 H6 0.9500
C7 C10 1.523(3)
C7 C8 1.523(3)
C7 H7 1.0000
C8 H8A 0.9900
C8 H8B 0.9900
C9 C10 1.515(3)
C10 C11 1.523(3)
C10 H10 1.0000
C11 C17 1.527(2)
C11 C12 1.550(2)
C11 H11 1.0000
C12 C13 1.539(2)
C12 H12 1.0000
C13 C14 1.529(3)
C13 H13A 0.9900
C13 H13B 0.9900
C14 C15 1.518(3)
C14 H14A 0.9900
C14 H14B 0.9900
C15 C16 1.395(3)
C16 H16 0.9500
C17 C22 1.395(3)
C17 C18 1.397(3)
C18 C19 1.383(3)
C18 H18 0.9500
C19 C20 1.385(3)
C20 C21 1.387(3)
C20 H20 0.9500
C21 C22 1.392(3)
C22 H22 0.9500

loop_
_geom_torsion_atom_site_label_1
_geom_torsion_atom_site_label_2
_geom_torsion_atom_site_label_3
_geom_torsion_atom_site_label_4
_geom_torsion
C16 C1 C2 C3 -2.2(3)
C1 C2 C3 C4 1.8(3)
C2 C3 C4 C15 -0.1(3)
C2 C3 C4 C5 179.55(16)
C15 C4 C5 C6 -148.77(18)
C3 C4 C5 C6 31.6(3)
C15 C4 C5 C12 26.7(2)
C3 C4 C5 C12 -152.91(15)
C4 C5 C6 C7 177.82(17)
C12 C5 C6 C7 2.8(3)
C5 C6 C7 C10 -27.5(2)
C5 C6 C7 C8 -142.24(19)
C9 O1 C8 C7 -22.2(2)
C6 C7 C8 O1 156.73(17)
C10 C7 C8 O1 37.49(19)
C8 O1 C9 O2 178.85(19)
C8 O1 C9 C10 -3.4(2)
O2 C9 C10 C7 -155.0(2)
O1 C9 C10 C7 27.48(18)
O2 C9 C10 C11 -28.4(3)
O1 C9 C10 C11 154.10(16)
C6 C7 C10 C9 -166.52(15)
C8 C7 C10 C9 -38.98(17)
C6 C7 C10 C11 59.7(2)
C8 C7 C10 C11 -172.78(15)
C9 C10 C11 C17 -60.2(2)
C7 C10 C11 C17 61.8(2)
C9 C10 C11 C12 174.24(15)
C7 C10 C11 C12 -63.72(18)
C6 C5 C12 C13 118.55(18)
C4 C5 C12 C13 -56.83(18)
C6 C5 C12 C11 -7.6(2)
C4 C5 C12 C11 177.06(14)
C10 C11 C12 C5 36.04(18)
C17 C11 C12 C5 -87.84(18)
C10 C11 C12 C13 -86.51(18)
C17 C11 C12 C13 149.60(15)
C5 C12 C13 C14 63.40(18)
C11 C12 C13 C14 -169.86(15)
C12 C13 C14 C15 -40.4(2)
C3 C4 C15 C16 -1.1(3)
C5 C4 C15 C16 179.28(16)
C3 C4 C15 C14 178.09(16)
C5 C4 C15 C14 -1.6(3)
C13 C14 C15 C16 -171.87(16)
C13 C14 C15 C4 9.0(2)
C2 C1 C16 C15 1.0(3)
C4 C15 C16 C1 0.6(3)
C14 C15 C16 C1 -178.59(17)
C10 C11 C17 C22 -107.1(2)
C12 C11 C17 C22 14.1(2)
C10 C11 C17 C18 72.7(2)
C12 C11 C17 C18 -166.12(16)
C22 C17 C18 C19 -0.9(3)
C11 C17 C18 C19 179.31(18)
C17 C18 C19 C20 -0.6(3)
C17 C18 C19 Br2 179.70(14)
C18 C19 C20 C21 1.2(3)
Br2 C19 C20 C21 -179.09(15)
C19 C20 C21 C22 -0.4(3)
C19 C20 C21 Br1 -179.54(15)
C20 C21 C22 C17 -1.0(3)
Br1 C21 C22 C17 178.16(14)
C18 C17 C22 C21 1.6(3)
C11 C17 C22 C21 -178.58(17)
